data_7051208
loop_
_publ_author_name
'Fraysse, Sandrine'
'von Zelewsky, Alex'
'Stoeckli-Evans, Helen'

_publ_section_title
;
 A stable chiral diolefin complex of CuI with predetermined
 configuration at the metal centre
;
_journal_issue 11
_journal_name_full 'New Journal of Chemistry'
_journal_page_first 1374
_journal_paper_doi 10.1039/b105870n
_journal_volume 25
_journal_year 2001
_chemical_formula_sum 'C36 H54 Cu F6 N2 O3 P'
_chemical_formula_weight 771.32
_chemical_name_systematic
; 
? 
;
_space_group_IT_number 19
_symmetry_cell_setting orthorhombic
_symmetry_space_group_name_Hall 'P 2ac 2ab'
_symmetry_space_group_name_H-M 'P 21 21 21'
_atom_sites_solution_hydrogens geom
_atom_sites_solution_primary direct
_atom_sites_solution_secondary difmap
_audit_creation_method SHELXL-97
_cell_angle_alpha 90.00
_cell_angle_beta 90.00
_cell_angle_gamma 90.00
_cell_formula_units_Z 4
_cell_length_a 12.8728(11)
_cell_length_b 15.8948(12)
_cell_length_c 18.2031(14)
_cell_measurement_reflns_used 4811
_cell_measurement_temperature 153(2)
_cell_measurement_theta_max 26.02
_cell_measurement_theta_min 2.24
_cell_volume 3724.5(5)
_computing_cell_refinement 'CELL (Stoe IPDS Software, 2000)'
_computing_data_collection 'EXPOSE (Stoe IPDS Software, 2000)'
_computing_data_reduction 'INTEGRATE (Stoe IPDS Software, 2000)'
_computing_molecular_graphics 'PLATON99 (Spek, 1990)'
_computing_publication_material 'SHELXL-97 (Sheldrick, 1997)'
_computing_structure_refinement 'SHELXL-97 (Sheldrick, 1997)'
_computing_structure_solution 'SHELXS-97 (Sheldrick, 1990)'
_diffrn_ambient_temperature 153(2)
_diffrn_detector_area_resol_mean 0.81\%A
_diffrn_measured_fraction_theta_full 0.996
_diffrn_measured_fraction_theta_max 0.996
_diffrn_measurement_device_type 'STOE IPDS'
_diffrn_measurement_method 'phi oscillation'
_diffrn_radiation_monochromator graphite
_diffrn_radiation_source 'fine-focus sealed tube'
_diffrn_radiation_type MoK\a
_diffrn_radiation_wavelength 0.71073
_diffrn_reflns_av_R_equivalents 0.1784
_diffrn_reflns_av_sigmaI/netI 0.2841
_diffrn_reflns_limit_h_max 15
_diffrn_reflns_limit_h_min -15
_diffrn_reflns_limit_k_max 19
_diffrn_reflns_limit_k_min -19
_diffrn_reflns_limit_l_max 22
_diffrn_reflns_limit_l_min -22
_diffrn_reflns_number 29366
_diffrn_reflns_theta_full 26.02
_diffrn_reflns_theta_max 26.02
_diffrn_reflns_theta_min 2.24
_diffrn_standards_decay_% 0
_diffrn_standards_interval_time 0
_diffrn_standards_number 0
_exptl_absorpt_coefficient_mu 0.696
_exptl_absorpt_correction_T_max 0.801
_exptl_absorpt_correction_T_min 0.412
_exptl_absorpt_correction_type empirical_DIFABS
_exptl_crystal_colour pale_yellow
_exptl_crystal_density_diffrn 1.376
_exptl_crystal_density_meas ?
_exptl_crystal_density_method 'not measured'
_exptl_crystal_description plate
_exptl_crystal_F_000 1624
_exptl_crystal_size_max 0.20
_exptl_crystal_size_mid 0.20
_exptl_crystal_size_min 0.08
_refine_diff_density_max 0.431
_refine_diff_density_min -0.293
_refine_diff_density_rms 0.061
_refine_ls_abs_structure_details 'Flack H D (1983), Acta Cryst. A39, 876-881'
_refine_ls_abs_structure_Flack 0.00(3)
_refine_ls_extinction_coef 0.00047(12)
_refine_ls_extinction_expression Fc^*^=kFc[1+0.001xFc^2^\l^3^/sin(2\q)]^-1/4^
_refine_ls_extinction_method SHELXL
_refine_ls_goodness_of_fit_ref 0.650
_refine_ls_hydrogen_treatment mixed
_refine_ls_matrix_type full
_refine_ls_number_parameters 450
_refine_ls_number_reflns 7281
_refine_ls_number_restraints 0
_refine_ls_restrained_S_all 0.650
_refine_ls_R_factor_all 0.1819
_refine_ls_R_factor_gt 0.0567
_refine_ls_shift/su_max 0.001
_refine_ls_shift/su_mean 0.000
_refine_ls_structure_factor_coef Fsqd
_refine_ls_weighting_details 'calc w=1/[\s^2^(Fo^2^)+(0.0050P)^2^+0.0000P] where P=(Fo^2^+2Fc^2^)/3'
_refine_ls_weighting_scheme calc
_refine_ls_wR_factor_gt 0.0816
_refine_ls_wR_factor_ref 0.1123
_reflns_number_gt 2415
_reflns_number_total 7281
_reflns_threshold_expression >2sigma(I)
_cod_data_source_file b105870n.txt
_cod_data_source_block sf61
_cod_depositor_comments
;
The following automatic conversions were performed:

'_exptl_crystal_density_meas' value 'none' was changed to '?' - the
value is perceived as not measured.

Automatic conversion script
Id: cif_fix_values 3008 2015-01-20 13:52:24Z robertas 
;
_cod_database_code 7051208

loop_
_symmetry_equiv_pos_as_xyz
'x, y, z'
'-x+1/2, -y, z+1/2'
'x+1/2, -y+1/2, -z'
'-x, y+1/2, -z+1/2'

loop_
_atom_site_label
_atom_site_type_symbol
_atom_site_fract_x
_atom_site_fract_y
_atom_site_fract_z
_atom_site_U_iso_or_equiv
_atom_site_adp_type
_atom_site_occupancy
_atom_site_symmetry_multiplicity
_atom_site_calc_flag
_atom_site_refinement_flags
_atom_site_disorder_assembly
_atom_site_disorder_group
Cu1 Cu 0.33489(8) 0.06076(6) 0.56681(5) 0.0475(3) Uani 1 1 d . . .
N1 N 0.2504(5) -0.0121(4) 0.4981(3) 0.0368(16) Uani 1 1 d . . .
N2 N 0.3174(5) 0.1454(4) 0.4854(4) 0.0402(17) Uani 1 1 d . . .
C1 C 0.2218(6) 0.0290(4) 0.4353(4) 0.0400(18) Uani 1 1 d . . .
C2 C 0.1609(8) -0.0109(5) 0.3841(4) 0.049(2) Uani 1 1 d . . .
H2A H 0.1416 0.0167 0.3398 0.059 Uiso 1 1 calc R . .
C3 C 0.1277(6) -0.0933(5) 0.3987(4) 0.045(2) Uani 1 1 d . . .
H3A H 0.0888 -0.1229 0.3626 0.054 Uiso 1 1 calc R . .
C4 C 0.1505(7) -0.1322(5) 0.4646(4) 0.0400(19) Uani 1 1 d . . .
C5 C 0.1167(6) -0.2180(5) 0.4876(5) 0.048(2) Uani 1 1 d . . .
H5A H 0.0708 -0.2491 0.4526 0.058 Uiso 1 1 calc R . .
C6 C 0.2096(6) -0.2681(5) 0.5197(5) 0.047(2) Uani 1 1 d . . .
C7 C 0.1891(6) -0.2150(5) 0.5917(4) 0.045(2) Uani 1 1 d . . .
H7A H 0.2005 -0.2454 0.6391 0.054 Uiso 1 1 calc R . .
C8 C 0.2423(6) -0.1294(5) 0.5851(4) 0.042(2) Uani 1 1 d . . .
H8A H 0.3193 -0.1379 0.5867 0.050 Uiso 1 1 calc R . .
C9 C 0.2142(6) -0.0898(5) 0.5128(4) 0.041(2) Uani 1 1 d . . .
C10 C 0.0749(6) -0.2072(5) 0.5668(5) 0.054(2) Uani 1 1 d . . .
H10B H 0.0432 -0.1516 0.5767 0.065 Uiso 1 1 calc R . .
H10A H 0.0295 -0.2536 0.5837 0.065 Uiso 1 1 calc R . .
C11 C 0.3114(7) -0.2650(6) 0.4841(5) 0.058(3) Uani 1 1 d . . .
H11C H 0.3642 -0.2876 0.5175 0.087 Uiso 1 1 calc R . .
H11B H 0.3285 -0.2066 0.4719 0.087 Uiso 1 1 calc R . .
H11A H 0.3098 -0.2988 0.4391 0.087 Uiso 1 1 calc R . .
C12 C 0.1796(7) -0.3626(5) 0.5324(5) 0.058(2) Uani 1 1 d . . .
H12C H 0.2300 -0.3887 0.5656 0.087 Uiso 1 1 calc R . .
H12B H 0.1798 -0.3924 0.4852 0.087 Uiso 1 1 calc R . .
H12A H 0.1101 -0.3657 0.5542 0.087 Uiso 1 1 calc R . .
C13 C 0.2103(6) -0.0681(6) 0.6492(4) 0.053(2) Uani 1 1 d . . .
H13B H 0.1420 -0.0434 0.6364 0.064 Uiso 1 1 calc R . .
H13A H 0.2001 -0.1024 0.6940 0.064 Uiso 1 1 calc R . .
C14 C 0.2820(7) 0.0027(6) 0.6682(4) 0.052(2) Uani 1 1 d . . .
H14A H 0.3524 -0.0112 0.6779 0.062 Uiso 1 1 calc R . .
C15 C 0.2550(8) 0.0852(6) 0.6729(4) 0.061(3) Uani 1 1 d . . .
H15A H 0.1854 0.1019 0.6636 0.073 Uiso 1 1 calc R . .
H15B H 0.3058 0.1261 0.6854 0.073 Uiso 1 1 calc R . .
C21 C 0.2622(5) 0.1153(4) 0.4276(5) 0.0412(19) Uani 1 1 d . . .
C22 C 0.2477(7) 0.1631(5) 0.3642(4) 0.042(2) Uani 1 1 d . . .
H22A H 0.2077 0.1423 0.3242 0.050 Uiso 1 1 calc R . .
C23 C 0.2935(6) 0.2415(6) 0.3616(4) 0.051(2) Uani 1 1 d . . .
H23A H 0.2831 0.2757 0.3194 0.061 Uiso 1 1 calc R . .
C24 C 0.3545(6) 0.2724(4) 0.4190(4) 0.0383(19) Uani 1 1 d . . .
C25 C 0.4087(6) 0.3562(5) 0.4245(5) 0.049(2) Uani 1 1 d . . .
H25A H 0.4015 0.3941 0.3810 0.058 Uiso 1 1 calc R . .
C26 C 0.3876(7) 0.3962(6) 0.4985(5) 0.050(2) Uani 1 1 d . . .
C27 C 0.4720(6) 0.3366(5) 0.5283(4) 0.048(2) Uani 1 1 d . . .
H27A H 0.5169 0.3608 0.5679 0.057 Uiso 1 1 calc R . .
C28 C 0.4315(6) 0.2477(5) 0.5432(4) 0.042(2) Uani 1 1 d . . .
H28A H 0.3897 0.2491 0.5895 0.050 Uiso 1 1 calc R . .
C29 C 0.3618(6) 0.2199(5) 0.4819(4) 0.041(2) Uani 1 1 d . . .
C30 C 0.5198(7) 0.3387(6) 0.4499(5) 0.060(3) Uani 1 1 d . . .
H30B H 0.5690 0.3856 0.4414 0.072 Uiso 1 1 calc R . .
H30A H 0.5486 0.2843 0.4330 0.072 Uiso 1 1 calc R . .
C31 C 0.2797(6) 0.3932(5) 0.5325(4) 0.053(2) Uani 1 1 d . . .
H31C H 0.2826 0.4152 0.5827 0.080 Uiso 1 1 calc R . .
H31B H 0.2550 0.3349 0.5335 0.080 Uiso 1 1 calc R . .
H31A H 0.2319 0.4275 0.5031 0.080 Uiso 1 1 calc R . .
C32 C 0.4205(7) 0.4880(6) 0.5002(5) 0.066(3) Uani 1 1 d . . .
H32C H 0.4104 0.5105 0.5499 0.099 Uiso 1 1 calc R . .
H32B H 0.3782 0.5202 0.4654 0.099 Uiso 1 1 calc R . .
H32A H 0.4939 0.4925 0.4866 0.099 Uiso 1 1 calc R . .
C33 C 0.5215(6) 0.1842(5) 0.5538(5) 0.054(2) Uani 1 1 d . . .
H33B H 0.5502 0.1711 0.5046 0.065 Uiso 1 1 calc R . .
H33A H 0.5771 0.2130 0.5818 0.065 Uiso 1 1 calc R . .
C34 C 0.4991(7) 0.1019(6) 0.5918(5) 0.056(3) Uani 1 1 d . . .
H34A H 0.4792 0.1047 0.6420 0.067 Uiso 1 1 calc R . .
C35 C 0.5047(6) 0.0247(6) 0.5613(6) 0.063(3) Uani 1 1 d . . .
H35A H 0.5242 0.0187 0.5112 0.075 Uiso 1 1 calc R . .
H35B H 0.4890 -0.0237 0.5898 0.075 Uiso 1 1 calc R . .
P1 P 0.0461(3) 0.6740(2) 0.26794(16) 0.0803(10) Uani 1 1 d . . .
F1 F -0.0277(5) 0.7003(6) 0.3332(3) 0.128(3) Uani 1 1 d . . .
F2 F 0.1241(5) 0.6474(4) 0.2042(3) 0.091(2) Uani 1 1 d . . .
F3 F -0.0299(6) 0.7128(7) 0.2084(4) 0.150(4) Uani 1 1 d . . .
F4 F 0.1233(8) 0.6348(7) 0.3260(3) 0.175(4) Uani 1 1 d . . .
F5 F -0.0110(7) 0.5884(6) 0.2587(5) 0.203(5) Uani 1 1 d . . .
F6 F 0.1001(5) 0.7604(4) 0.2731(4) 0.117(3) Uani 1 1 d . . .
C41 C 0.5274(12) 0.2374(13) 0.2642(9) 0.202(10) Uani 1 1 d . . .
H41C H 0.5205 0.2955 0.2815 0.303 Uiso 1 1 calc R . .
H41B H 0.5108 0.1986 0.3043 0.303 Uiso 1 1 calc R . .
H41A H 0.4794 0.2280 0.2232 0.303 Uiso 1 1 calc R . .
C42 C 0.6342(14) 0.2228(12) 0.2394(15) 0.254(15) Uani 1 1 d . . .
H42A H 0.6504 0.2590 0.1966 0.305 Uiso 1 1 calc R . .
H42B H 0.6839 0.2359 0.2793 0.305 Uiso 1 1 calc R . .
O43 O 0.6414(17) 0.1360(11) 0.2194(8) 0.235(6) Uani 1 1 d . . .
H43 H 0.6784 0.1312 0.1816 0.352 Uiso 1 1 calc R . .
C51 C 0.1296(10) 0.4009(11) 0.2169(8) 0.159(8) Uani 1 1 d . . .
H51C H 0.0701 0.4385 0.2101 0.238 Uiso 1 1 calc R . .
H51B H 0.1110 0.3561 0.2514 0.238 Uiso 1 1 calc R . .
H51A H 0.1490 0.3760 0.1695 0.238 Uiso 1 1 calc R . .
C52 C 0.2197(10) 0.4498(10) 0.2469(11) 0.179(10) Uani 1 1 d . . .
H52B H 0.2288 0.5041 0.2209 0.215 Uiso 1 1 calc R . .
H52A H 0.2123 0.4603 0.3002 0.215 Uiso 1 1 calc R . .
O53 O 0.3059(8) 0.3910(6) 0.2310(6) 0.147(4) Uani 1 1 d . . .
H53 H 0.3594 0.4184 0.2201 0.221 Uiso 1 1 calc R . .
C61 C 0.5619(10) 0.4259(12) 0.1628(9) 0.194(9) Uani 1 1 d . . .
H61C H 0.5706 0.4113 0.1109 0.291 Uiso 1 1 calc R . .
H61B H 0.5178 0.3838 0.1868 0.291 Uiso 1 1 calc R . .
H61A H 0.6300 0.4272 0.1869 0.291 Uiso 1 1 calc R . .
C62 C 0.5067(19) 0.5194(11) 0.1694(10) 0.255(14) Uani 1 1 d . . .
H62B H 0.5558 0.5667 0.1628 0.305 Uiso 1 1 calc R . .
H62A H 0.4452 0.5262 0.1373 0.305 Uiso 1 1 calc R . .
O63 O 0.4795(12) 0.5026(8) 0.2487(8) 0.193(5) Uani 1 1 d . . .
H63 H 0.4825 0.5477 0.2726 0.290 Uiso 1 1 calc R . .

loop_
_atom_site_aniso_label
_atom_site_aniso_U_11
_atom_site_aniso_U_22
_atom_site_aniso_U_33
_atom_site_aniso_U_23
_atom_site_aniso_U_13
_atom_site_aniso_U_12
Cu1 0.0518(6) 0.0425(5) 0.0483(5) -0.0007(6) -0.0137(6) -0.0001(6)
N1 0.041(4) 0.031(4) 0.039(4) 0.007(3) 0.000(3) 0.008(3)
N2 0.032(4) 0.033(4) 0.056(4) -0.006(3) -0.008(3) -0.009(3)
C1 0.048(5) 0.038(4) 0.034(4) 0.005(4) 0.001(4) 0.014(4)
C2 0.055(6) 0.046(5) 0.046(5) -0.003(4) -0.003(5) -0.009(6)
C3 0.040(5) 0.042(5) 0.055(5) -0.018(4) -0.010(4) 0.001(4)
C4 0.038(5) 0.039(4) 0.043(4) -0.001(3) -0.010(4) -0.004(4)
C5 0.034(5) 0.044(5) 0.067(6) -0.015(5) -0.010(4) -0.001(4)
C6 0.043(5) 0.037(5) 0.062(5) -0.001(4) -0.004(4) 0.002(4)
C7 0.045(6) 0.033(4) 0.056(5) 0.004(4) -0.008(4) 0.006(4)
C8 0.037(5) 0.048(5) 0.040(5) 0.001(4) 0.003(4) 0.013(4)
C9 0.034(5) 0.045(5) 0.043(5) -0.001(4) -0.007(4) 0.009(4)
C10 0.039(5) 0.060(6) 0.063(5) -0.002(6) 0.011(5) -0.002(4)
C11 0.054(7) 0.061(6) 0.060(6) 0.004(5) 0.003(5) -0.001(5)
C12 0.053(6) 0.039(5) 0.082(6) 0.004(4) 0.000(5) -0.005(5)
C13 0.063(6) 0.050(5) 0.046(4) -0.004(5) -0.013(4) -0.002(5)
C14 0.053(6) 0.057(6) 0.045(5) 0.008(5) -0.010(4) -0.003(5)
C15 0.069(7) 0.061(7) 0.051(5) -0.008(5) -0.006(5) 0.004(5)
C21 0.040(5) 0.034(4) 0.050(5) -0.004(5) 0.003(4) 0.003(4)
C22 0.054(6) 0.035(5) 0.037(4) 0.002(4) -0.004(4) -0.009(4)
C23 0.046(6) 0.062(6) 0.044(5) 0.010(5) 0.004(4) 0.021(5)
C24 0.040(5) 0.039(4) 0.037(5) 0.000(3) 0.000(4) 0.000(4)
C25 0.054(5) 0.036(5) 0.055(5) 0.002(5) -0.013(5) -0.005(4)
C26 0.056(6) 0.040(5) 0.055(5) -0.003(4) -0.002(5) -0.010(4)
C27 0.048(5) 0.034(5) 0.062(5) -0.005(4) -0.001(4) -0.008(5)
C28 0.042(5) 0.041(5) 0.042(5) -0.003(4) -0.006(4) 0.004(4)
C29 0.036(5) 0.048(5) 0.038(4) 0.004(4) 0.000(4) -0.010(4)
C30 0.056(6) 0.053(6) 0.072(7) -0.009(5) 0.007(5) -0.017(5)
C31 0.057(6) 0.043(5) 0.059(5) -0.006(4) -0.013(5) -0.001(5)
C32 0.055(6) 0.054(6) 0.090(7) 0.000(5) -0.017(6) -0.005(5)
C33 0.055(5) 0.046(5) 0.062(6) 0.008(5) -0.008(5) 0.013(4)
C34 0.038(5) 0.063(7) 0.067(6) 0.012(5) -0.009(4) -0.009(5)
C35 0.037(5) 0.067(6) 0.084(7) -0.007(6) -0.020(5) 0.004(4)
P1 0.088(2) 0.095(2) 0.0581(16) 0.0036(17) 0.0000(16) -0.039(2)
F1 0.071(4) 0.228(9) 0.086(4) -0.035(5) 0.036(4) -0.034(5)
F2 0.108(6) 0.110(5) 0.055(3) 0.000(3) 0.016(3) -0.009(4)
F3 0.081(5) 0.278(12) 0.092(5) 0.001(6) -0.017(4) -0.003(7)
F4 0.227(11) 0.246(10) 0.051(4) 0.057(5) 0.004(5) 0.040(8)
F5 0.222(9) 0.248(12) 0.138(7) -0.023(7) 0.032(6) -0.194(9)
F6 0.138(7) 0.084(5) 0.130(6) -0.032(4) 0.048(5) -0.045(5)
C41 0.117(14) 0.33(3) 0.162(16) -0.103(18) 0.047(13) -0.016(17)
C42 0.127(18) 0.186(19) 0.45(4) -0.23(2) -0.015(19) 0.033(15)
O43 0.29(2) 0.244(15) 0.169(11) -0.016(11) 0.021(13) -0.050(17)
C51 0.082(11) 0.26(2) 0.135(12) 0.025(13) 0.022(9) 0.006(12)
C52 0.048(8) 0.117(14) 0.37(3) 0.124(17) 0.036(12) 0.044(10)
O53 0.177(11) 0.139(8) 0.125(7) 0.047(6) -0.011(8) -0.067(8)
C61 0.086(11) 0.24(2) 0.26(2) -0.162(18) -0.006(12) 0.006(14)
C62 0.42(3) 0.132(17) 0.211(19) 0.009(14) 0.24(2) -0.016(19)
O63 0.142(10) 0.201(14) 0.237(14) -0.007(10) 0.001(10) -0.067(11)

loop_
_atom_type_symbol
_atom_type_description
_atom_type_scat_dispersion_real
_atom_type_scat_dispersion_imag
_atom_type_scat_source
C C 0.0033 0.0016 'International Tables Vol C Tables 4.2.6.8 and 6.1.1.4'
H H 0.0000 0.0000 'International Tables Vol C Tables 4.2.6.8 and 6.1.1.4'
Cu Cu 0.3201 1.2651 'International Tables Vol C Tables 4.2.6.8 and 6.1.1.4'
F F 0.0171 0.0103 'International Tables Vol C Tables 4.2.6.8 and 6.1.1.4'
N N 0.0061 0.0033 'International Tables Vol C Tables 4.2.6.8 and 6.1.1.4'
O O 0.0106 0.0060 'International Tables Vol C Tables 4.2.6.8 and 6.1.1.4'
P P 0.1023 0.0942 'International Tables Vol C Tables 4.2.6.8 and 6.1.1.4'

loop_
_geom_angle_atom_site_label_1
_geom_angle_atom_site_label_2
_geom_angle_atom_site_label_3
_geom_angle
_geom_angle_site_symmetry_1
_geom_angle_site_symmetry_3
_geom_angle_publ_flag
N2 Cu1 N1 82.3(2) . . ?
N2 Cu1 C14 150.9(3) . . ?
N1 Cu1 C14 96.6(3) . . ?
N2 Cu1 C15 118.1(3) . . ?
N1 Cu1 C15 112.9(3) . . ?
C14 Cu1 C15 36.0(3) . . ?
N2 Cu1 C34 93.4(3) . . ?
N1 Cu1 C34 142.5(3) . . ?
C14 Cu1 C34 104.2(3) . . ?
C15 Cu1 C34 102.0(4) . . ?
N2 Cu1 C35 104.2(3) . . ?
N1 Cu1 C35 110.3(3) . . ?
C14 Cu1 C35 103.5(4) . . ?
C15 Cu1 C35 122.0(4) . . ?
C34 Cu1 C35 34.7(3) . . ?
C9 N1 C1 120.7(7) . . ?
C9 N1 Cu1 126.0(5) . . ?
C1 N1 Cu1 112.9(5) . . ?
C29 N2 C21 120.6(7) . . ?
C29 N2 Cu1 125.9(5) . . ?
C21 N2 Cu1 113.2(5) . . ?
N1 C1 C2 120.0(7) . . ?
N1 C1 C21 115.4(8) . . ?
C2 C1 C21 124.6(8) . . ?
C1 C2 C3 118.5(8) . . ?
C1 C2 H2A 120.8 . . ?
C3 C2 H2A 120.8 . . ?
C4 C3 C2 121.2(8) . . ?
C4 C3 H3A 119.4 . . ?
C2 C3 H3A 119.4 . . ?
C9 C4 C3 117.5(7) . . ?
C9 C4 C5 116.2(7) . . ?
C3 C4 C5 126.3(7) . . ?
C4 C5 C10 105.2(6) . . ?
C4 C5 C6 110.6(7) . . ?
C10 C5 C6 88.6(6) . . ?
C4 C5 H5A 116.3 . . ?
C10 C5 H5A 116.3 . . ?
C6 C5 H5A 116.3 . . ?
C11 C6 C5 120.4(7) . . ?
C11 C6 C12 108.5(7) . . ?
C5 C6 C12 110.9(7) . . ?
C11 C6 C7 119.9(7) . . ?
C5 C6 C7 84.8(6) . . ?
C12 C6 C7 110.4(7) . . ?
C8 C7 C10 109.4(6) . . ?
C8 C7 C6 109.6(6) . . ?
C10 C7 C6 87.6(6) . . ?
C8 C7 H7A 115.6 . . ?
C10 C7 H7A 115.6 . . ?
C6 C7 H7A 115.6 . . ?
C9 C8 C7 109.4(6) . . ?
C9 C8 C13 109.0(6) . . ?
C7 C8 C13 112.1(6) . . ?
C9 C8 H8A 108.7 . . ?
C7 C8 H8A 108.8 . . ?
C13 C8 H8A 108.7 . . ?
N1 C9 C4 121.9(7) . . ?
N1 C9 C8 118.3(7) . . ?
C4 C9 C8 119.8(7) . . ?
C7 C10 C5 86.1(6) . . ?
C7 C10 H10B 114.3 . . ?
C5 C10 H10B 114.3 . . ?
C7 C10 H10A 114.3 . . ?
C5 C10 H10A 114.3 . . ?
H10B C10 H10A 111.4 . . ?
C6 C11 H11C 109.5 . . ?
C6 C11 H11B 109.5 . . ?
H11C C11 H11B 109.5 . . ?
C6 C11 H11A 109.5 . . ?
H11C C11 H11A 109.5 . . ?
H11B C11 H11A 109.5 . . ?
C6 C12 H12C 109.5 . . ?
C6 C12 H12B 109.5 . . ?
H12C C12 H12B 109.5 . . ?
C6 C12 H12A 109.5 . . ?
H12C C12 H12A 109.5 . . ?
H12B C12 H12A 109.5 . . ?
C14 C13 C8 118.4(7) . . ?
C14 C13 H13B 107.7 . . ?
C8 C13 H13B 107.7 . . ?
C14 C13 H13A 107.7 . . ?
C8 C13 H13A 107.7 . . ?
H13B C13 H13A 107.1 . . ?
C15 C14 C13 125.6(9) . . ?
C15 C14 Cu1 73.9(6) . . ?
C13 C14 Cu1 108.4(5) . . ?
C15 C14 H14A 117.2 . . ?
C13 C14 H14A 117.2 . . ?
Cu1 C14 H14A 87.6 . . ?
C14 C15 Cu1 70.1(5) . . ?
C14 C15 H15A 120.0 . . ?
Cu1 C15 H15A 109.4 . . ?
C14 C15 H15B 120.0 . . ?
Cu1 C15 H15B 90.5 . . ?
H15A C15 H15B 120.0 . . ?
N2 C21 C22 121.3(7) . . ?
N2 C21 C1 116.1(8) . . ?
C22 C21 C1 122.5(8) . . ?
C23 C22 C21 117.6(7) . . ?
C23 C22 H22A 121.2 . . ?
C21 C22 H22A 121.2 . . ?
C22 C23 C24 122.2(8) . . ?
C22 C23 H23A 118.9 . . ?
C24 C23 H23A 118.9 . . ?
C23 C24 C29 115.7(7) . . ?
C23 C24 C25 128.4(7) . . ?
C29 C24 C25 115.8(7) . . ?
C24 C25 C26 110.4(7) . . ?
C24 C25 C30 107.0(7) . . ?
C26 C25 C30 88.6(7) . . ?
C24 C25 H25A 115.9 . . ?
C26 C25 H25A 115.9 . . ?
C30 C25 H25A 115.9 . . ?
C25 C26 C32 111.9(8) . . ?
C25 C26 C31 120.8(7) . . ?
C32 C26 C31 106.0(8) . . ?
C25 C26 C27 85.9(7) . . ?
C32 C26 C27 112.7(7) . . ?
C31 C26 C27 118.8(7) . . ?
C28 C27 C26 112.9(7) . . ?
C28 C27 C30 108.6(7) . . ?
C26 C27 C30 86.7(6) . . ?
C28 C27 H27A 115.1 . . ?
C26 C27 H27A 115.1 . . ?
C30 C27 H27A 115.1 . . ?
C29 C28 C27 110.2(7) . . ?
C29 C28 C33 110.4(6) . . ?
C27 C28 C33 111.6(7) . . ?
C29 C28 H28A 108.2 . . ?
C27 C28 H28A 108.2 . . ?
C33 C28 H28A 108.2 . . ?
N2 C29 C24 122.5(7) . . ?
N2 C29 C28 119.4(7) . . ?
C24 C29 C28 117.8(7) . . ?
C25 C30 C27 84.9(7) . . ?
C25 C30 H30B 114.5 . . ?
C27 C30 H30B 114.5 . . ?
C25 C30 H30A 114.5 . . ?
C27 C30 H30A 114.5 . . ?
H30B C30 H30A 111.6 . . ?
C26 C31 H31C 109.5 . . ?
C26 C31 H31B 109.5 . . ?
H31C C31 H31B 109.5 . . ?
C26 C31 H31A 109.5 . . ?
H31C C31 H31A 109.5 . . ?
H31B C31 H31A 109.5 . . ?
C26 C32 H32C 109.5 . . ?
C26 C32 H32B 109.5 . . ?
H32C C32 H32B 109.5 . . ?
C26 C32 H32A 109.5 . . ?
H32C C32 H32A 109.5 . . ?
H32B C32 H32A 109.5 . . ?
C34 C33 C28 118.6(7) . . ?
C34 C33 H33B 107.7 . . ?
C28 C33 H33B 107.7 . . ?
C34 C33 H33A 107.7 . . ?
C28 C33 H33A 107.7 . . ?
H33B C33 H33A 107.1 . . ?
C35 C34 C33 126.2(9) . . ?
C35 C34 Cu1 72.8(5) . . ?
C33 C34 Cu1 109.7(5) . . ?
C35 C34 H34A 116.9 . . ?
C33 C34 H34A 116.9 . . ?
Cu1 C34 H34A 87.4 . . ?
C34 C35 Cu1 72.5(6) . . ?
C34 C35 H35A 120.0 . . ?
Cu1 C35 H35A 108.9 . . ?
C34 C35 H35B 120.0 . . ?
Cu1 C35 H35B 88.6 . . ?
H35A C35 H35B 120.0 . . ?
F6 P1 F5 176.9(5) . . ?
F6 P1 F1 89.4(4) . . ?
F5 P1 F1 91.7(5) . . ?
F6 P1 F4 91.5(5) . . ?
F5 P1 F4 91.5(6) . . ?
F1 P1 F4 88.8(4) . . ?
F6 P1 F3 88.5(5) . . ?
F5 P1 F3 88.5(5) . . ?
F1 P1 F3 92.3(4) . . ?
F4 P1 F3 178.9(5) . . ?
F6 P1 F2 89.8(4) . . ?
F5 P1 F2 89.3(4) . . ?
F1 P1 F2 177.8(4) . . ?
F4 P1 F2 89.2(4) . . ?
F3 P1 F2 89.7(4) . . ?
C42 C41 H41C 109.5 . . ?
C42 C41 H41B 109.5 . . ?
H41C C41 H41B 109.5 . . ?
C42 C41 H41A 109.5 . . ?
H41C C41 H41A 109.5 . . ?
H41B C41 H41A 109.5 . . ?
O43 C42 C41 107.0(18) . . ?
O43 C42 H42A 110.3 . . ?
C41 C42 H42A 110.3 . . ?
O43 C42 H42B 110.3 . . ?
C41 C42 H42B 110.3 . . ?
H42A C42 H42B 108.6 . . ?
C42 O43 H43 109.5 . . ?
C52 C51 H51C 109.5 . . ?
C52 C51 H51B 109.5 . . ?
H51C C51 H51B 109.5 . . ?
C52 C51 H51A 109.5 . . ?
H51C C51 H51A 109.5 . . ?
H51B C51 H51A 109.5 . . ?
O53 C52 C51 100.4(13) . . ?
O53 C52 H52B 111.7 . . ?
C51 C52 H52B 111.7 . . ?
O53 C52 H52A 111.7 . . ?
C51 C52 H52A 111.7 . . ?
H52B C52 H52A 109.5 . . ?
C52 O53 H53 109.5 . . ?
C62 C61 H61C 109.5 . . ?
C62 C61 H61B 109.5 . . ?
H61C C61 H61B 109.5 . . ?
C62 C61 H61A 109.5 . . ?
H61C C61 H61A 109.5 . . ?
H61B C61 H61A 109.5 . . ?
O63 C62 C61 90.6(14) . . ?
O63 C62 H62B 113.5 . . ?
C61 C62 H62B 113.5 . . ?
O63 C62 H62A 113.5 . . ?
C61 C62 H62A 113.5 . . ?
H62B C62 H62A 110.8 . . ?
C62 O63 H63 109.5 . . ?

loop_
_geom_bond_atom_site_label_1
_geom_bond_atom_site_label_2
_geom_bond_distance
_geom_bond_site_symmetry_2
_geom_bond_publ_flag
Cu1 N2 2.015(6) . ?
Cu1 N1 2.022(7) . ?
Cu1 C14 2.174(8) . ?
Cu1 C15 2.222(8) . ?
Cu1 C34 2.259(8) . ?
Cu1 C35 2.262(8) . ?
N1 C9 1.348(9) . ?
N1 C1 1.367(9) . ?
N2 C29 1.315(9) . ?
N2 C21 1.356(9) . ?
C1 C2 1.373(11) . ?
C1 C21 1.473(9) . ?
C2 C3 1.404(10) . ?
C2 H2A 0.9500 . ?
C3 C4 1.380(10) . ?
C3 H3A 0.9500 . ?
C4 C9 1.377(10) . ?
C4 C5 1.492(11) . ?
C5 C10 1.548(11) . ?
C5 C6 1.550(11) . ?
C5 H5A 1.0000 . ?
C6 C11 1.464(11) . ?
C6 C12 1.567(11) . ?
C6 C7 1.580(10) . ?
C7 C8 1.528(11) . ?
C7 C10 1.543(10) . ?
C7 H7A 1.0000 . ?
C8 C9 1.504(10) . ?
C8 C13 1.576(10) . ?
C8 H8A 1.0000 . ?
C10 H10B 0.9900 . ?
C10 H10A 0.9900 . ?
C11 H11C 0.9800 . ?
C11 H11B 0.9800 . ?
C11 H11A 0.9800 . ?
C12 H12C 0.9800 . ?
C12 H12B 0.9800 . ?
C12 H12A 0.9800 . ?
C13 C14 1.496(12) . ?
C13 H13B 0.9900 . ?
C13 H13A 0.9900 . ?
C14 C15 1.359(12) . ?
C14 H14A 0.9500 . ?
C15 H15A 0.9500 . ?
C15 H15B 0.9500 . ?
C21 C22 1.394(10) . ?
C22 C23 1.380(11) . ?
C22 H22A 0.9500 . ?
C23 C24 1.397(10) . ?
C23 H23A 0.9500 . ?
C24 C29 1.421(10) . ?
C24 C25 1.507(10) . ?
C25 C26 1.513(12) . ?
C25 C30 1.529(11) . ?
C25 H25A 1.0000 . ?
C26 C32 1.519(10) . ?
C26 C31 1.522(11) . ?
C26 C27 1.541(12) . ?
C27 C28 1.530(11) . ?
C27 C30 1.553(10) . ?
C27 H27A 1.0000 . ?
C28 C29 1.497(10) . ?
C28 C33 1.549(10) . ?
C28 H28A 1.0000 . ?
C30 H30B 0.9900 . ?
C30 H30A 0.9900 . ?
C31 H31C 0.9800 . ?
C31 H31B 0.9800 . ?
C31 H31A 0.9800 . ?
C32 H32C 0.9800 . ?
C32 H32B 0.9800 . ?
C32 H32A 0.9800 . ?
C33 C34 1.509(11) . ?
C33 H33B 0.9900 . ?
C33 H33A 0.9900 . ?
C34 C35 1.349(11) . ?
C34 H34A 0.9500 . ?
C35 H35A 0.9500 . ?
C35 H35B 0.9500 . ?
P1 F6 1.543(7) . ?
P1 F5 1.555(8) . ?
P1 F1 1.578(6) . ?
P1 F4 1.579(8) . ?
P1 F3 1.584(8) . ?
P1 F2 1.591(6) . ?
C41 C42 1.466(18) . ?
C41 H41C 0.9800 . ?
C41 H41B 0.9800 . ?
C41 H41A 0.9800 . ?
C42 O43 1.429(19) . ?
C42 H42A 0.9900 . ?
C42 H42B 0.9900 . ?
O43 H43 0.8400 . ?
C51 C52 1.499(19) . ?
C51 H51C 0.9800 . ?
C51 H51B 0.9800 . ?
C51 H51A 0.9800 . ?
C52 O53 1.480(14) . ?
C52 H52B 0.9900 . ?
C52 H52A 0.9900 . ?
O53 H53 0.8400 . ?
C61 C62 1.65(2) . ?
C61 H61C 0.9800 . ?
C61 H61B 0.9800 . ?
C61 H61A 0.9800 . ?
C62 O63 1.509(17) . ?
C62 H62B 0.9900 . ?
C62 H62A 0.9900 . ?
O63 H63 0.8400 . ?

loop_
_geom_hbond_atom_site_label_D
_geom_hbond_atom_site_label_H
_geom_hbond_atom_site_label_A
_geom_hbond_distance_DH
_geom_hbond_distance_HA
_geom_hbond_distance_DA
_geom_hbond_angle_DHA
_geom_hbond_site_symmetry_A
O43 H43 F4 0.84 2.56 3.14(2) 127.4 4_645
O53 H53 O63 0.84 2.11 2.871(15) 150.7 .
O63 H63 O43 0.84 2.13 2.69(2) 124.3 4_655

loop_
_geom_torsion_atom_site_label_1
_geom_torsion_atom_site_label_2
_geom_torsion_atom_site_label_3
_geom_torsion_atom_site_label_4
_geom_torsion
_geom_torsion_site_symmetry_1
_geom_torsion_site_symmetry_2
_geom_torsion_site_symmetry_3
_geom_torsion_site_symmetry_4
_geom_torsion_publ_flag
N2 Cu1 N1 C9 -174.7(6) . . . . ?
C14 Cu1 N1 C9 -24.1(7) . . . . ?
C15 Cu1 N1 C9 -57.4(7) . . . . ?
C34 Cu1 N1 C9 99.7(7) . . . . ?
C35 Cu1 N1 C9 82.9(7) . . . . ?
N2 Cu1 N1 C1 -1.7(5) . . . . ?
C14 Cu1 N1 C1 149.0(5) . . . . ?
C15 Cu1 N1 C1 115.6(5) . . . . ?
C34 Cu1 N1 C1 -87.3(6) . . . . ?
C35 Cu1 N1 C1 -104.0(6) . . . . ?
N1 Cu1 N2 C29 -173.6(7) . . . . ?
C14 Cu1 N2 C29 96.7(9) . . . . ?
C15 Cu1 N2 C29 74.5(7) . . . . ?
C34 Cu1 N2 C29 -31.0(7) . . . . ?
C35 Cu1 N2 C29 -64.5(7) . . . . ?
N1 Cu1 N2 C21 -0.4(5) . . . . ?
C14 Cu1 N2 C21 -90.1(8) . . . . ?
C15 Cu1 N2 C21 -112.3(6) . . . . ?
C34 Cu1 N2 C21 142.2(6) . . . . ?
C35 Cu1 N2 C21 108.7(6) . . . . ?
C9 N1 C1 C2 -4.2(11) . . . . ?
Cu1 N1 C1 C2 -177.7(6) . . . . ?
C9 N1 C1 C21 176.8(7) . . . . ?
Cu1 N1 C1 C21 3.4(8) . . . . ?
N1 C1 C2 C3 1.2(12) . . . . ?
C21 C1 C2 C3 -179.9(7) . . . . ?
C1 C2 C3 C4 3.6(13) . . . . ?
C2 C3 C4 C9 -5.3(12) . . . . ?
C2 C3 C4 C5 177.8(9) . . . . ?
C9 C4 C5 C10 50.1(9) . . . . ?
C3 C4 C5 C10 -132.9(8) . . . . ?
C9 C4 C5 C6 -44.2(9) . . . . ?
C3 C4 C5 C6 132.8(9) . . . . ?
C4 C5 C6 C11 -42.6(10) . . . . ?
C10 C5 C6 C11 -148.3(8) . . . . ?
C4 C5 C6 C12 -170.9(7) . . . . ?
C10 C5 C6 C12 83.4(7) . . . . ?
C4 C5 C6 C7 79.2(7) . . . . ?
C10 C5 C6 C7 -26.5(6) . . . . ?
C11 C6 C7 C8 39.1(10) . . . . ?
C5 C6 C7 C8 -83.2(7) . . . . ?
C12 C6 C7 C8 166.3(7) . . . . ?
C11 C6 C7 C10 148.9(8) . . . . ?
C5 C6 C7 C10 26.6(6) . . . . ?
C12 C6 C7 C10 -83.9(7) . . . . ?
C10 C7 C8 C9 -44.8(8) . . . . ?
C6 C7 C8 C9 49.8(8) . . . . ?
C10 C7 C8 C13 76.3(8) . . . . ?
C6 C7 C8 C13 170.8(6) . . . . ?
C1 N1 C9 C4 2.4(11) . . . . ?
Cu1 N1 C9 C4 174.9(6) . . . . ?
C1 N1 C9 C8 -175.8(7) . . . . ?
Cu1 N1 C9 C8 -3.2(10) . . . . ?
C3 C4 C9 N1 2.3(11) . . . . ?
C5 C4 C9 N1 179.6(7) . . . . ?
C3 C4 C9 C8 -179.5(7) . . . . ?
C5 C4 C9 C8 -2.2(11) . . . . ?
C7 C8 C9 N1 177.3(7) . . . . ?
C13 C8 C9 N1 54.4(9) . . . . ?
C7 C8 C9 C4 -0.9(9) . . . . ?
C13 C8 C9 C4 -123.8(8) . . . . ?
C8 C7 C10 C5 83.5(7) . . . . ?
C6 C7 C10 C5 -26.5(6) . . . . ?
C4 C5 C10 C7 -83.8(7) . . . . ?
C6 C5 C10 C7 27.1(6) . . . . ?
C9 C8 C13 C14 -81.9(9) . . . . ?
C7 C8 C13 C14 156.8(7) . . . . ?
C8 C13 C14 C15 127.3(10) . . . . ?
C8 C13 C14 Cu1 44.2(9) . . . . ?
N2 Cu1 C14 C15 -34.5(10) . . . . ?
N1 Cu1 C14 C15 -120.5(6) . . . . ?
C34 Cu1 C14 C15 90.9(7) . . . . ?
C35 Cu1 C14 C15 126.7(6) . . . . ?
N2 Cu1 C14 C13 88.4(9) . . . . ?
N1 Cu1 C14 C13 2.3(6) . . . . ?
C15 Cu1 C14 C13 122.9(9) . . . . ?
C34 Cu1 C14 C13 -146.2(6) . . . . ?
C35 Cu1 C14 C13 -110.4(6) . . . . ?
C13 C14 C15 Cu1 -101.4(8) . . . . ?
N2 Cu1 C15 C14 161.8(5) . . . . ?
N1 Cu1 C15 C14 68.3(7) . . . . ?
C34 Cu1 C15 C14 -97.7(6) . . . . ?
C35 Cu1 C15 C14 -66.8(7) . . . . ?
C29 N2 C21 C22 -2.3(11) . . . . ?
Cu1 N2 C21 C22 -175.9(6) . . . . ?
C29 N2 C21 C1 175.9(7) . . . . ?
Cu1 N2 C21 C1 2.3(8) . . . . ?
N1 C1 C21 N2 -3.8(10) . . . . ?
C2 C1 C21 N2 177.2(8) . . . . ?
N1 C1 C21 C22 174.4(7) . . . . ?
C2 C1 C21 C22 -4.5(12) . . . . ?
N2 C21 C22 C23 1.4(12) . . . . ?
C1 C21 C22 C23 -176.7(7) . . . . ?
C21 C22 C23 C24 1.5(12) . . . . ?
C22 C23 C24 C29 -3.3(12) . . . . ?
C22 C23 C24 C25 -179.6(8) . . . . ?
C23 C24 C25 C26 132.5(9) . . . . ?
C29 C24 C25 C26 -43.8(9) . . . . ?
C23 C24 C25 C30 -132.6(9) . . . . ?
C29 C24 C25 C30 51.2(9) . . . . ?
C24 C25 C26 C32 -167.5(7) . . . . ?
C30 C25 C26 C32 84.8(8) . . . . ?
C24 C25 C26 C31 -41.7(11) . . . . ?
C30 C25 C26 C31 -149.3(8) . . . . ?
C24 C25 C26 C27 79.6(7) . . . . ?
C30 C25 C26 C27 -28.0(6) . . . . ?
C25 C26 C27 C28 -81.2(7) . . . . ?
C32 C26 C27 C28 166.8(8) . . . . ?
C31 C26 C27 C28 42.0(10) . . . . ?
C25 C26 C27 C30 27.6(6) . . . . ?
C32 C26 C27 C30 -84.4(8) . . . . ?
C31 C26 C27 C30 150.7(8) . . . . ?
C26 C27 C28 C29 42.5(9) . . . . ?
C30 C27 C28 C29 -51.9(9) . . . . ?
C26 C27 C28 C33 165.5(7) . . . . ?
C30 C27 C28 C33 71.2(8) . . . . ?
C21 N2 C29 C24 0.3(12) . . . . ?
Cu1 N2 C29 C24 173.1(6) . . . . ?
C21 N2 C29 C28 -173.6(7) . . . . ?
Cu1 N2 C29 C28 -0.8(11) . . . . ?
C23 C24 C29 N2 2.4(12) . . . . ?
C25 C24 C29 N2 179.1(7) . . . . ?
C23 C24 C29 C28 176.4(7) . . . . ?
C25 C24 C29 C28 -6.9(10) . . . . ?
C27 C28 C29 N2 -178.6(7) . . . . ?
C33 C28 C29 N2 57.7(10) . . . . ?
C27 C28 C29 C24 7.2(10) . . . . ?
C33 C28 C29 C24 -116.5(8) . . . . ?
C24 C25 C30 C27 -83.0(7) . . . . ?
C26 C25 C30 C27 27.8(6) . . . . ?
C28 C27 C30 C25 85.8(7) . . . . ?
C26 C27 C30 C25 -27.3(6) . . . . ?
C29 C28 C33 C34 -76.2(10) . . . . ?
C27 C28 C33 C34 160.9(7) . . . . ?
C28 C33 C34 C35 114.9(10) . . . . ?
C28 C33 C34 Cu1 32.2(9) . . . . ?
N2 Cu1 C34 C35 -110.1(6) . . . . ?
N1 Cu1 C34 C35 -28.3(8) . . . . ?
C14 Cu1 C34 C35 93.3(7) . . . . ?
C15 Cu1 C34 C35 130.2(6) . . . . ?
N2 Cu1 C34 C33 12.9(6) . . . . ?
N1 Cu1 C34 C33 94.8(7) . . . . ?
C14 Cu1 C34 C33 -143.7(6) . . . . ?
C15 Cu1 C34 C33 -106.8(6) . . . . ?
C35 Cu1 C34 C33 123.0(10) . . . . ?
C33 C34 C35 Cu1 -102.2(9) . . . . ?
N2 Cu1 C35 C34 75.2(6) . . . . ?
N1 Cu1 C35 C34 162.1(5) . . . . ?
C14 Cu1 C35 C34 -95.6(6) . . . . ?
C15 Cu1 C35 C34 -61.8(7) . . . . ?
